data_4132284
loop_
_publ_author_name
'Joshi, Hemant'
'Kharel, Sugam'
'Ehnbom, Andreas'
'Skopek, Katrin'
'Hess, Gisela D.'
'Fiedler, Tobias'
'Hampel, Frank'
'Bhuvanesh, Nattamai'
'Gladysz, John A.'

_publ_section_title
;
 Three-Fold Intramolecular Ring Closing Alkene Metatheses of Square Planar
 Complexes with cis Phosphorus Donor Ligands P(X(CH<sub>2</sub>)
 <sub>m</sub>CH&#x2550;CH<sub>2</sub>)<sub>3</sub> (X = -, m = 5-10; X =
 O, m = 3-5): Syntheses, Structures, and Thermal Properties of Macrocyclic
 Dibridgehead Diphosphorus Complexes.
;
_journal_issue 27
_journal_name_full 'Journal of the American Chemical Society'
_journal_page_first 8463
_journal_page_last 8478
_journal_paper_doi 10.1021/jacs.8b02846
_journal_volume 140
_journal_year 2018
_chemical_formula_sum 'C54 H94 P2 Pt'
_chemical_formula_weight 1000.32
_space_group_IT_number 2
_space_group_name_Hall '-P 1'
_space_group_name_H-M_alt 'P -1'
_symmetry_cell_setting triclinic
_symmetry_space_group_name_H-M 'P -1'
_atom_sites_solution_hydrogens geom
_atom_sites_solution_primary direct
_atom_sites_solution_secondary difmap
_audit_creation_method SHELXL-97
_cell_angle_alpha 77.946(1)
_cell_angle_beta 79.853(1)
_cell_angle_gamma 82.140(1)
_cell_formula_units_Z 2
_cell_length_a 13.1005(1)
_cell_length_b 13.3774(2)
_cell_length_c 15.5372(2)
_cell_measurement_reflns_used 11632
_cell_measurement_temperature 173(2)
_cell_measurement_theta_max 27.48
_cell_measurement_theta_min 1.0
_cell_volume 2607.05(6)
_computing_cell_refinement DENZO-SMN
_computing_data_collection 'Nonius Collect'
_computing_data_reduction DENZO-SMN
_computing_molecular_graphics 'SHELXTL NT'
_computing_publication_material 'SHELXTL NT'
_computing_structure_refinement 'SHELXL-97 (Sheldrick, 1997)'
_computing_structure_solution 'SHELXS-97 (Sheldrick, 1990)'
_diffrn_ambient_temperature 173(2)
_diffrn_detector_area_resol_mean 9
_diffrn_measured_fraction_theta_full 0.996
_diffrn_measured_fraction_theta_max 0.996
_diffrn_measurement_device_type 'Nonius KappaCCD'
_diffrn_radiation_monochromator graphite
_diffrn_radiation_source 'fine-focus rotating anode'
_diffrn_radiation_type MoK\a
_diffrn_radiation_wavelength 0.71073
_diffrn_reflns_av_R_equivalents 0.0197
_diffrn_reflns_av_sigmaI/netI 0.0326
_diffrn_reflns_limit_h_max 17
_diffrn_reflns_limit_h_min -15
_diffrn_reflns_limit_k_max 17
_diffrn_reflns_limit_k_min -17
_diffrn_reflns_limit_l_max 20
_diffrn_reflns_limit_l_min -20
_diffrn_reflns_number 22639
_diffrn_reflns_theta_full 27.52
_diffrn_reflns_theta_max 27.52
_diffrn_reflns_theta_min 2.24
_exptl_absorpt_coefficient_mu 2.785
_exptl_absorpt_correction_T_max 0.6801
_exptl_absorpt_correction_T_min 0.6058
_exptl_absorpt_correction_type empirical
_exptl_absorpt_process_details Scalepack
_exptl_crystal_colour colorless
_exptl_crystal_density_diffrn 1.274
_exptl_crystal_density_method 'not measured'
_exptl_crystal_description plate
_exptl_crystal_F_000 1052
_exptl_crystal_size_max 0.20
_exptl_crystal_size_mid 0.15
_exptl_crystal_size_min 0.15
_refine_diff_density_max 1.226
_refine_diff_density_min -1.138
_refine_diff_density_rms 0.077
_refine_ls_extinction_method none
_refine_ls_goodness_of_fit_ref 1.024
_refine_ls_hydrogen_treatment mixed
_refine_ls_matrix_type full
_refine_ls_number_parameters 514
_refine_ls_number_reflns 11958
_refine_ls_number_restraints 0
_refine_ls_restrained_S_all 1.024
_refine_ls_R_factor_all 0.0319
_refine_ls_R_factor_gt 0.0258
_refine_ls_shift/su_max 0.005
_refine_ls_shift/su_mean 0.000
_refine_ls_structure_factor_coef Fsqd
_refine_ls_weighting_details 'calc w=1/[\s^2^(Fo^2^)+(0.0290P)^2^+1.7311P] where P=(Fo^2^+2Fc^2^)/3'
_refine_ls_weighting_scheme calc
_refine_ls_wR_factor_gt 0.0592
_refine_ls_wR_factor_ref 0.0618
_reflns_number_gt 10708
_reflns_number_total 11958
_reflns_threshold_expression >2sigma(I)
_cod_data_source_file ja8b02846_si_007.cif
_cod_data_source_block ks04
_cod_depositor_comments
;
The following automatic conversions were performed:

data item '_symmetry_cell_setting' value 'Triclinic' was changed to
'triclinic' in accordance with the
/home/saulius/struct/COD-crude-data/automatic-downloads/DataCite-retrospective/ACS/depositions/lib/dictionaries/cif_core.dic
dictionary named 'cif_core.dic' version 2.4.2 last updated on
2011-04-26.

Automatic conversion script
Id: cif_fix_values 6909 2019-04-08 15:41:33Z antanas 
;
_cod_original_sg_symbol_H-M P-1
_cod_database_code 4132284

loop_
_symmetry_equiv_pos_as_xyz
'x, y, z'
'-x, -y, -z'

loop_
_atom_site_label
_atom_site_type_symbol
_atom_site_fract_x
_atom_site_fract_y
_atom_site_fract_z
_atom_site_U_iso_or_equiv
_atom_site_adp_type
_atom_site_occupancy
_atom_site_symmetry_multiplicity
_atom_site_calc_flag
_atom_site_refinement_flags
Pt1 Pt 1.077052(7) 0.181948(7) -0.302365(6) 0.02635(4) Uani 1 1 d .
P1 P 1.15891(5) 0.32344(5) -0.38255(4) 0.02855(14) Uani 1 1 d .
P2 P 1.16752(5) 0.11947(5) -0.18338(4) 0.02653(13) Uani 1 1 d .
C11B C 1.1797(2) 0.3347(2) -0.50361(17) 0.0330(6) Uani 1 1 d .
H11A H 1.1115 0.3347 -0.5228 0.040 Uiso 1 1 calc R
H11B H 1.2058 0.4019 -0.5311 0.040 Uiso 1 1 calc R
C11A C 1.0729(2) 0.4415(2) -0.36759(17) 0.0323(6) Uani 1 1 d .
H11C H 1.1127 0.5018 -0.3906 0.039 Uiso 1 1 calc R
H11D H 1.0150 0.4486 -0.4024 0.039 Uiso 1 1 calc R
C11 C 1.2837(2) 0.3526(2) -0.35903(18) 0.0337(6) Uani 1 1 d .
H11E H 1.2718 0.3687 -0.2985 0.040 Uiso 1 1 calc R
H11F H 1.3333 0.2896 -0.3582 0.040 Uiso 1 1 calc R
C12 C 1.3364(2) 0.4414(2) -0.42372(19) 0.0383(6) Uani 1 1 d .
H12A H 1.3807 0.4139 -0.4738 0.046 Uiso 1 1 calc R
H12B H 1.2817 0.4922 -0.4487 0.046 Uiso 1 1 calc R
C12B C 1.2557(2) 0.2502(2) -0.53963(17) 0.0353(6) Uani 1 1 d .
H12C H 1.2365 0.1821 -0.5066 0.042 Uiso 1 1 calc R
H12D H 1.3272 0.2570 -0.5305 0.042 Uiso 1 1 calc R
C12A C 1.0282(2) 0.4398(2) -0.26996(19) 0.0410(7) Uani 1 1 d .
H12E H 0.9911 0.3776 -0.2472 0.049 Uiso 1 1 calc R
H12F H 1.0868 0.4336 -0.2361 0.049 Uiso 1 1 calc R
C13 C 1.4035(2) 0.4964(2) -0.3810(2) 0.0436(7) Uani 1 1 d .
H13A H 1.4256 0.5575 -0.4249 0.052 Uiso 1 1 calc R
H13F H 1.3589 0.5216 -0.3298 0.052 Uiso 1 1 calc R
C13B C 1.2535(2) 0.2577(2) -0.63910(19) 0.0405(6) Uani 1 1 d .
H13B H 1.1838 0.2428 -0.6461 0.049 Uiso 1 1 calc R
H13C H 1.2619 0.3296 -0.6696 0.049 Uiso 1 1 calc R
C13A C 0.9538(2) 0.5328(2) -0.2511(2) 0.0414(7) Uani 1 1 d .
H13D H 0.9919 0.5948 -0.2668 0.050 Uiso 1 1 calc R
H13E H 0.8977 0.5437 -0.2883 0.050 Uiso 1 1 calc R
C14B C 1.3357(2) 0.1869(2) -0.68658(19) 0.0428(7) Uani 1 1 d .
H14A H 1.3344 0.2069 -0.7515 0.051 Uiso 1 1 calc R
H14B H 1.4053 0.1976 -0.6758 0.051 Uiso 1 1 calc R
C14 C 1.4996(3) 0.4356(2) -0.3484(2) 0.0472(7) Uani 1 1 d .
H14C H 1.5458 0.4108 -0.3989 0.057 Uiso 1 1 calc R
H14D H 1.4788 0.3747 -0.3035 0.057 Uiso 1 1 calc R
C14A C 0.9062(3) 0.5177(3) -0.1536(2) 0.0533(8) Uani 1 1 d .
H14E H 0.9638 0.5018 -0.1177 0.064 Uiso 1 1 calc R
H14F H 0.8669 0.4567 -0.1398 0.064 Uiso 1 1 calc R
C15B C 1.3214(2) 0.0731(2) -0.6578(2) 0.0423(7) Uani 1 1 d .
H15A H 1.2516 0.0617 -0.6676 0.051 Uiso 1 1 calc R
H15B H 1.3249 0.0519 -0.5933 0.051 Uiso 1 1 calc R
C15 C 1.5598(3) 0.4991(3) -0.3070(2) 0.0525(8) Uani 1 1 d .
H15C H 1.5671 0.5662 -0.3478 0.063 Uiso 1 1 calc R
H15F H 1.5171 0.5129 -0.2507 0.063 Uiso 1 1 calc R
C15A C 0.8338(3) 0.6068(3) -0.1229(3) 0.0593(9) Uani 1 1 d .
H15D H 0.7698 0.6169 -0.1507 0.071 Uiso 1 1 calc R
H15E H 0.8686 0.6707 -0.1420 0.071 Uiso 1 1 calc R
C16B C 1.4046(3) 0.0070(3) -0.7092(2) 0.0494(8) Uani 1 1 d .
H16A H 1.4726 0.0095 -0.6908 0.059 Uiso 1 1 calc R
H16B H 1.4100 0.0375 -0.7735 0.059 Uiso 1 1 calc R
C16A C 0.8034(4) 0.5840(3) -0.0167(3) 0.0841(15) Uani 1 1 d .
H16C H 0.8668 0.5556 0.0104 0.101 Uiso 1 1 calc R
H16D H 0.7767 0.6493 0.0037 0.101 Uiso 1 1 calc R
C16 C 1.6668(3) 0.4531(3) -0.2872(3) 0.0706(11) Uani 1 1 d .
H16E H 1.7113 0.4451 -0.3444 0.085 Uiso 1 1 calc R
H16F H 1.6967 0.5033 -0.2627 0.085 Uiso 1 1 calc R
C17B C 1.3847(3) -0.1057(3) -0.6964(2) 0.0521(8) Uani 1 1 d .
H17A H 1.3247 -0.1090 -0.7262 0.062 Uiso 1 1 calc R
H17B H 1.4464 -0.1432 -0.7267 0.062 Uiso 1 1 calc R
C17A C 0.7222(3) 0.5094(3) 0.0150(3) 0.0676(11) Uani 1 1 d .
H17C H 0.7442 0.4489 -0.0139 0.081 Uiso 1 1 calc R
H17D H 0.6558 0.5426 -0.0048 0.081 Uiso 1 1 calc R
C17 C 1.6747(3) 0.3520(3) -0.2246(3) 0.0687(11) Uani 1 1 d .
H17E H 1.7485 0.3322 -0.2165 0.082 Uiso 1 1 calc R
H17F H 1.6530 0.2993 -0.2518 0.082 Uiso 1 1 calc R
C18B C 1.3626(2) -0.1608(3) -0.6001(2) 0.0451(7) Uani 1 1 d .
H18A H 1.3401 -0.2288 -0.5993 0.054 Uiso 1 1 calc R
H18B H 1.3034 -0.1209 -0.5690 0.054 Uiso 1 1 calc R
C18 C 1.6091(3) 0.3521(3) -0.1343(3) 0.0665(10) Uani 1 1 d .
H18C H 1.5344 0.3600 -0.1407 0.080 Uiso 1 1 calc R
H18D H 1.6224 0.4115 -0.1107 0.080 Uiso 1 1 calc R
C18A C 0.7026(4) 0.4724(3) 0.1153(3) 0.0772(13) Uani 1 1 d .
H18E H 0.6868 0.5338 0.1435 0.093 Uiso 1 1 calc R
H18F H 0.6393 0.4357 0.1299 0.093 Uiso 1 1 calc R
C19B C 1.4532(2) -0.1771(3) -0.5477(2) 0.0448(7) Uani 1 1 d .
H19A H 1.4912 -0.1151 -0.5642 0.054 Uiso 1 1 calc R
H19B H 1.5021 -0.2357 -0.5642 0.054 Uiso 1 1 calc R
C19 C 1.6336(3) 0.2518(3) -0.0678(3) 0.0699(11) Uani 1 1 d .
H19C H 1.6421 0.1931 -0.0990 0.084 Uiso 1 1 calc R
H19D H 1.7008 0.2544 -0.0479 0.084 Uiso 1 1 calc R
C19A C 0.7868(3) 0.4040(3) 0.1578(3) 0.0681(11) Uani 1 1 d .
H19E H 0.7640 0.3909 0.2230 0.082 Uiso 1 1 calc R
H19F H 0.8493 0.4418 0.1459 0.082 Uiso 1 1 calc R
C20B C 1.4176(2) -0.1987(2) -0.4458(2) 0.0422(7) Uani 1 1 d .
H20A H 1.3626 -0.2460 -0.4309 0.051 Uiso 1 1 calc R
H20B H 1.4772 -0.2324 -0.4155 0.051 Uiso 1 1 calc R
C20A C 0.8195(3) 0.2997(3) 0.1289(2) 0.0578(9) Uani 1 1 d .
H20C H 0.8413 0.2490 0.1803 0.069 Uiso 1 1 calc R
H20D H 0.7580 0.2763 0.1129 0.069 Uiso 1 1 calc R
C20 C 1.5489(3) 0.2324(4) 0.0150(3) 0.0736(12) Uani 1 1 d .
H20E H 1.5128 0.2994 0.0264 0.088 Uiso 1 1 calc R
H20F H 1.5833 0.1996 0.0673 0.088 Uiso 1 1 calc R
C21B C 1.3757(3) -0.0994(2) -0.4126(2) 0.0432(7) Uani 1 1 d .
H21A H 1.4328 -0.0546 -0.4252 0.052 Uiso 1 1 calc R
H21B H 1.3205 -0.0637 -0.4474 0.052 Uiso 1 1 calc R
C21 C 1.4662(3) 0.1633(3) 0.0063(3) 0.0660(11) Uani 1 1 d .
H21C H 1.5009 0.0935 0.0028 0.079 Uiso 1 1 calc R
H21D H 1.4135 0.1577 0.0608 0.079 Uiso 1 1 calc R
C21A C 0.9069(3) 0.3003(3) 0.0513(2) 0.0573(9) Uani 1 1 d .
H21E H 0.9664 0.3288 0.0655 0.069 Uiso 1 1 calc R
H21F H 0.8831 0.3473 -0.0013 0.069 Uiso 1 1 calc R
C22A C 0.9454(2) 0.1964(2) 0.02614(18) 0.0371(6) Uani 1 1 d .
H22A H 0.8868 0.1673 0.0110 0.044 Uiso 1 1 calc R
H22B H 0.9706 0.1490 0.0778 0.044 Uiso 1 1 calc R
C22B C 1.3312(2) -0.1111(2) -0.31421(19) 0.0372(6) Uani 1 1 d .
H22C H 1.3863 -0.1436 -0.2781 0.045 Uiso 1 1 calc R
H22D H 1.2743 -0.1563 -0.3001 0.045 Uiso 1 1 calc R
C22 C 1.4108(2) 0.2025(3) -0.0740(2) 0.0431(7) Uani 1 1 d .
H22E H 1.4631 0.2041 -0.1286 0.052 Uiso 1 1 calc R
H22F H 1.3798 0.2739 -0.0724 0.052 Uiso 1 1 calc R
C23 C 1.3250(2) 0.1388(3) -0.0802(2) 0.0454(7) Uani 1 1 d .
H23A H 1.3552 0.0673 -0.0829 0.055 Uiso 1 1 calc R
H23B H 1.2718 0.1372 -0.0263 0.055 Uiso 1 1 calc R
C23B C 1.2894(2) -0.0065(2) -0.29071(18) 0.0357(6) Uani 1 1 d .
H23C H 1.2420 0.0291 -0.3332 0.043 Uiso 1 1 calc R
H23D H 1.3486 0.0350 -0.2991 0.043 Uiso 1 1 calc R
C23A C 1.0332(2) 0.2046(2) -0.05282(19) 0.0394(6) Uani 1 1 d .
H23E H 1.0054 0.2466 -0.1057 0.047 Uiso 1 1 calc R
H23F H 1.0878 0.2413 -0.0399 0.047 Uiso 1 1 calc R
C24 C 1.2735(2) 0.1839(2) -0.16283(17) 0.0327(6) Uani 1 1 d .
H24A H 1.3287 0.1862 -0.2155 0.039 Uiso 1 1 calc R
H24F H 1.2459 0.2559 -0.1593 0.039 Uiso 1 1 calc R
C24A C 1.0831(2) 0.10161(19) -0.07519(16) 0.0295(5) Uani 1 1 d .
H24B H 1.0278 0.0585 -0.0764 0.035 Uiso 1 1 calc R
H24C H 1.1247 0.0653 -0.0284 0.035 Uiso 1 1 calc R
C24B C 1.2305(2) -0.0090(2) -0.19578(17) 0.0313(5) Uani 1 1 d .
H24D H 1.2799 -0.0328 -0.1524 0.038 Uiso 1 1 calc R
H24E H 1.1772 -0.0580 -0.1832 0.038 Uiso 1 1 calc R
C31 C 0.9902(2) 0.2063(2) -0.40429(19) 0.0382(6) Uani 1 1 d .
C32 C 0.9061(2) 0.2810(3) -0.4147(2) 0.0528(9) Uani 1 1 d .
H32A H 0.8825 0.3222 -0.3707 0.063 Uiso 1 1 calc R
C36 C 1.0168(3) 0.1445(3) -0.4691(2) 0.0526(8) Uani 1 1 d .
H36A H 1.0716 0.0905 -0.4621 0.063 Uiso 1 1 calc R
C41 C 0.9800(2) 0.0682(2) -0.24550(17) 0.0310(5) Uani 1 1 d .
C42 C 1.0001(2) -0.0307(2) -0.26456(18) 0.0357(6) Uani 1 1 d .
H42A H 1.0617 -0.0471 -0.3036 0.043 Uiso 1 1 calc R
C43 C 0.9328(2) -0.1064(2) -0.2283(2) 0.0414(7) Uani 1 1 d .
H43A H 0.9492 -0.1730 -0.2426 0.050 Uiso 1 1 calc R
C44 C 0.8423(2) -0.0845(2) -0.1715(2) 0.0436(7) Uani 1 1 d .
H44A H 0.7964 -0.1357 -0.1464 0.052 Uiso 1 1 calc R
C45 C 0.8199(2) 0.0121(3) -0.1519(2) 0.0432(7) Uani 1 1 d .
H45A H 0.7580 0.0278 -0.1129 0.052 Uiso 1 1 calc R
C46 C 0.8871(2) 0.0880(2) -0.18847(18) 0.0358(6) Uani 1 1 d .
H46A H 0.8693 0.1546 -0.1744 0.043 Uiso 1 1 calc R
C63 C 0.8557(3) 0.2959(4) -0.4900(4) 0.0829(17) Uani 1 1 d .
H63A H 0.7992 0.3480 -0.4972 0.099 Uiso 1 1 calc R
C64 C 0.8887(4) 0.2344(5) -0.5540(3) 0.094(2) Uani 1 1 d .
H64A H 0.8562 0.2457 -0.6058 0.113 Uiso 1 1 calc R
C65 C 0.9675(4) 0.1584(4) -0.5418(2) 0.0784(14) Uani 1 1 d .
H65A H 0.9885 0.1146 -0.5841 0.094 Uiso 1 1 calc R

loop_
_atom_site_aniso_label
_atom_site_aniso_U_11
_atom_site_aniso_U_22
_atom_site_aniso_U_33
_atom_site_aniso_U_23
_atom_site_aniso_U_13
_atom_site_aniso_U_12
Pt1 0.02799(6) 0.02418(5) 0.02431(5) -0.00347(4) 0.00027(3) -0.00100(3)
P1 0.0297(3) 0.0256(3) 0.0260(3) -0.0029(3) 0.0034(2) -0.0006(2)
P2 0.0275(3) 0.0251(3) 0.0247(3) -0.0039(2) 0.0000(2) -0.0011(2)
C11B 0.0372(14) 0.0294(14) 0.0277(13) -0.0014(11) 0.0002(10) -0.0002(11)
C11A 0.0330(13) 0.0259(13) 0.0321(14) -0.0011(10) 0.0029(10) 0.0009(10)
C11 0.0333(14) 0.0306(14) 0.0328(14) -0.0018(11) 0.0018(11) -0.0035(11)
C12 0.0379(15) 0.0350(15) 0.0369(15) 0.0016(12) 0.0020(11) -0.0090(12)
C12B 0.0361(14) 0.0371(15) 0.0289(13) -0.0050(11) 0.0010(11) 0.0002(11)
C12A 0.0467(17) 0.0371(16) 0.0350(15) -0.0092(12) -0.0021(12) 0.0083(12)
C13 0.0500(18) 0.0352(16) 0.0418(16) -0.0029(13) 0.0024(13) -0.0103(13)
C13B 0.0476(17) 0.0397(16) 0.0322(15) -0.0075(12) -0.0034(12) 0.0003(13)
C13A 0.0454(17) 0.0312(15) 0.0419(16) -0.0065(12) 0.0015(13) 0.0048(12)
C14B 0.0486(17) 0.0460(18) 0.0319(15) -0.0101(13) -0.0028(12) 0.0019(13)
C14 0.0517(19) 0.0389(17) 0.0495(19) -0.0089(14) 0.0004(14) -0.0083(14)
C14A 0.059(2) 0.0480(19) 0.0470(19) -0.0168(15) 0.0042(15) 0.0116(15)
C15B 0.0439(17) 0.0476(18) 0.0359(15) -0.0138(13) -0.0063(12) 0.0024(13)
C15 0.058(2) 0.049(2) 0.053(2) -0.0091(16) -0.0068(16) -0.0156(16)
C15A 0.067(2) 0.0398(19) 0.061(2) -0.0158(16) 0.0143(18) 0.0046(16)
C16B 0.0532(19) 0.0503(19) 0.0428(17) -0.0170(15) -0.0009(14) 0.0051(15)
C16A 0.076(3) 0.067(3) 0.111(4) -0.056(3) 0.030(3) -0.010(2)
C16 0.067(3) 0.068(3) 0.080(3) -0.011(2) -0.017(2) -0.016(2)
C17B 0.060(2) 0.0486(19) 0.0513(19) -0.0235(16) -0.0080(16) 0.0014(15)
C17A 0.057(2) 0.064(2) 0.080(3) -0.032(2) 0.0087(19) 0.0025(18)
C17 0.061(2) 0.071(3) 0.076(3) -0.015(2) -0.009(2) -0.0133(19)
C18B 0.0438(17) 0.0451(18) 0.0510(18) -0.0205(15) -0.0066(14) -0.0040(13)
C18 0.063(2) 0.069(3) 0.076(3) -0.015(2) -0.016(2) -0.0239(19)
C18A 0.082(3) 0.067(3) 0.071(3) -0.022(2) 0.017(2) 0.010(2)
C19B 0.0379(16) 0.0496(18) 0.0495(18) -0.0250(15) 0.0011(13) 0.0010(13)
C19 0.061(2) 0.072(3) 0.083(3) -0.013(2) -0.028(2) -0.0075(19)
C19A 0.082(3) 0.060(2) 0.054(2) -0.0217(18) 0.0130(19) 0.010(2)
C20B 0.0440(16) 0.0366(16) 0.0459(17) -0.0144(13) -0.0043(13) 0.0029(12)
C20A 0.066(2) 0.0455(19) 0.051(2) -0.0135(16) 0.0184(17) 0.0020(16)
C20 0.069(3) 0.098(3) 0.062(2) -0.013(2) -0.034(2) -0.010(2)
C21B 0.0519(18) 0.0335(15) 0.0410(16) -0.0124(13) 0.0066(13) -0.0030(13)
C21 0.065(2) 0.076(3) 0.057(2) 0.0050(19) -0.0254(18) -0.017(2)
C21A 0.070(2) 0.0372(18) 0.053(2) -0.0108(15) 0.0221(17) -0.0011(15)
C22A 0.0401(15) 0.0357(15) 0.0307(14) -0.0059(11) 0.0035(11) 0.0002(12)
C22B 0.0372(15) 0.0326(15) 0.0382(15) -0.0087(12) 0.0018(11) 0.0016(11)
C22 0.0411(16) 0.0499(18) 0.0400(16) -0.0102(14) -0.0106(13) -0.0025(13)
C23 0.0461(17) 0.0468(18) 0.0434(17) 0.0024(14) -0.0161(13) -0.0092(14)
C23B 0.0341(14) 0.0318(14) 0.0362(15) -0.0061(11) 0.0055(11) -0.0007(11)
C23A 0.0479(17) 0.0319(15) 0.0338(15) -0.0080(12) 0.0076(12) -0.0033(12)
C24 0.0351(14) 0.0314(14) 0.0303(13) -0.0035(11) -0.0030(10) -0.0050(11)
C24A 0.0315(13) 0.0286(13) 0.0253(12) -0.0037(10) 0.0009(10) -0.0014(10)
C24B 0.0325(13) 0.0265(13) 0.0313(13) -0.0039(10) -0.0010(10) 0.0016(10)
C31 0.0348(15) 0.0443(17) 0.0335(14) -0.0003(12) -0.0014(11) -0.0133(12)
C32 0.0387(17) 0.0464(19) 0.066(2) 0.0163(16) -0.0129(15) -0.0124(14)
C36 0.060(2) 0.067(2) 0.0354(16) -0.0070(15) -0.0054(14) -0.0266(17)
C41 0.0315(13) 0.0338(14) 0.0269(13) -0.0011(11) -0.0054(10) -0.0060(10)
C42 0.0399(15) 0.0338(15) 0.0332(14) -0.0045(11) -0.0059(11) -0.0059(11)
C43 0.0510(18) 0.0347(16) 0.0401(16) -0.0024(12) -0.0118(13) -0.0115(13)
C44 0.0445(17) 0.0463(18) 0.0394(16) 0.0057(13) -0.0095(13) -0.0199(14)
C45 0.0322(15) 0.057(2) 0.0360(15) 0.0006(14) -0.0017(11) -0.0088(13)
C46 0.0343(14) 0.0375(15) 0.0339(14) -0.0029(12) -0.0049(11) -0.0044(11)
C63 0.056(2) 0.079(3) 0.101(4) 0.052(3) -0.040(2) -0.032(2)
C64 0.105(4) 0.133(5) 0.051(3) 0.034(3) -0.041(3) -0.076(4)
C65 0.097(3) 0.112(4) 0.0361(19) 0.003(2) -0.018(2) -0.061(3)

loop_
_atom_type_symbol
_atom_type_description
_atom_type_scat_dispersion_real
_atom_type_scat_dispersion_imag
_atom_type_scat_source
C C 0.0033 0.0016 'International Tables Vol C Tables 4.2.6.8 and 6.1.1.4'
H H 0.0000 0.0000 'International Tables Vol C Tables 4.2.6.8 and 6.1.1.4'
P P 0.1023 0.0942 'International Tables Vol C Tables 4.2.6.8 and 6.1.1.4'
Pt Pt -1.7033 8.3905 'International Tables Vol C Tables 4.2.6.8 and 6.1.1.4'

loop_
_geom_angle_atom_site_label_1
_geom_angle_atom_site_label_2
_geom_angle_atom_site_label_3
_geom_angle
C31 Pt1 C41 83.61(10)
C31 Pt1 P2 168.08(8)
C41 Pt1 P2 86.10(7)
C31 Pt1 P1 85.66(8)
C41 Pt1 P1 168.45(7)
P2 Pt1 P1 105.00(2)
C11B P1 C11A 101.97(12)
C11B P1 C11 103.74(13)
C11A P1 C11 102.15(13)
C11B P1 Pt1 115.31(9)
C11A P1 Pt1 109.16(9)
C11 P1 Pt1 122.03(9)
C24A P2 C24B 105.62(12)
C24A P2 C24 102.80(12)
C24B P2 C24 103.32(13)
C24A P2 Pt1 113.44(9)
C24B P2 Pt1 107.57(9)
C24 P2 Pt1 122.57(9)
C12B C11B P1 115.41(18)
C12A C11A P1 111.49(18)
C12 C11 P1 117.0(2)
C13 C12 C11 114.0(2)
C11B C12B C13B 110.6(2)
C13A C12A C11A 115.4(2)
C14 C13 C12 117.4(3)
C14B C13B C12B 116.1(2)
C14A C13A C12A 110.6(2)
C15B C14B C13B 114.6(3)
C13 C14 C15 112.4(3)
C13A C14A C15A 117.1(3)
C14B C15B C16B 111.8(3)
C16 C15 C14 117.1(3)
C14A C15A C16A 110.3(3)
C15B C16B C17B 115.0(3)
C17A C16A C15A 112.4(4)
C17 C16 C15 117.5(3)
C18B C17B C16B 115.2(3)
C16A C17A C18A 114.5(4)
C16 C17 C18 113.9(4)
C17B C18B C19B 115.7(3)
C17 C18 C19 111.6(4)
C19A C18A C17A 118.0(3)
C18B C19B C20B 112.7(3)
C20 C19 C18 113.9(4)
C18A C19A C20A 117.2(4)
C21B C20B C19B 110.9(3)
C21A C20A C19A 114.8(3)
C19 C20 C21 114.2(4)
C22B C21B C20B 116.0(3)
C22 C21 C20 114.2(3)
C20A C21A C22A 115.4(3)
C21A C22A C23A 111.7(2)
C21B C22B C23B 110.4(2)
C21 C22 C23 114.6(3)
C24 C23 C22 111.0(2)
C22B C23B C24B 115.4(2)
C24A C23A C22A 114.3(2)
C23 C24 P2 118.38(19)
C23A C24A P2 110.91(18)
C23B C24B P2 110.18(18)
C32 C31 C36 116.6(3)
C32 C31 Pt1 124.7(3)
C36 C31 Pt1 118.7(2)
C31 C32 C63 120.4(4)
C65 C36 C31 123.0(4)
C42 C41 C46 116.0(2)
C42 C41 Pt1 122.5(2)
C46 C41 Pt1 121.5(2)
C41 C42 C43 122.4(3)
C44 C43 C42 120.0(3)
C45 C44 C43 119.1(3)
C44 C45 C46 120.9(3)
C45 C46 C41 121.6(3)
C64 C63 C32 120.2(4)
C65 C64 C63 119.4(4)
C64 C65 C36 120.3(5)

loop_
_geom_bond_atom_site_label_1
_geom_bond_atom_site_label_2
_geom_bond_distance
Pt1 C31 2.056(3)
Pt1 C41 2.070(3)
Pt1 P2 2.3188(6)
Pt1 P1 2.3204(6)
P1 C11B 1.830(3)
P1 C11A 1.842(3)
P1 C11 1.845(3)
P2 C24A 1.832(2)
P2 C24B 1.835(3)
P2 C24 1.837(3)
C11B C12B 1.531(4)
C11A C12A 1.523(4)
C11 C12 1.543(4)
C12 C13 1.530(4)
C12B C13B 1.533(4)
C12A C13A 1.518(4)
C13 C14 1.508(5)
C13B C14B 1.528(4)
C13A C14A 1.516(4)
C14B C15B 1.521(4)
C14 C15 1.533(4)
C14A C15A 1.522(4)
C15B C16B 1.528(4)
C15 C16 1.508(5)
C15A C16A 1.602(6)
C16B C17B 1.531(5)
C16A C17A 1.507(6)
C16 C17 1.495(6)
C17B C18B 1.520(5)
C17A C18A 1.520(6)
C17 C18 1.510(6)
C18B C19B 1.522(4)
C18 C19 1.547(6)
C18A C19A 1.489(6)
C19B C20B 1.547(4)
C19 C20 1.547(6)
C19A C20A 1.537(5)
C20B C21B 1.522(4)
C20A C21A 1.509(4)
C20 C21 1.557(5)
C21B C22B 1.520(4)
C21 C22 1.516(4)
C21A C22A 1.517(4)
C22A C23A 1.524(4)
C22B C23B 1.525(4)
C22 C23 1.527(4)
C23 C24 1.529(4)
C23B C24B 1.535(4)
C23A C24A 1.523(4)
C31 C32 1.390(4)
C31 C36 1.401(5)
C32 C63 1.409(6)
C36 C65 1.366(5)
C41 C42 1.396(4)
C41 C46 1.403(4)
C42 C43 1.397(4)
C43 C44 1.383(5)
C44 C45 1.371(5)
C45 C46 1.397(4)
C63 C64 1.396(8)
C64 C65 1.355(8)

loop_
_geom_torsion_atom_site_label_1
_geom_torsion_atom_site_label_2
_geom_torsion_atom_site_label_3
_geom_torsion_atom_site_label_4
_geom_torsion
C31 Pt1 P1 C11B -36.99(13)
C41 Pt1 P1 C11B -58.8(4)
P2 Pt1 P1 C11B 137.60(10)
C31 Pt1 P1 C11A 77.04(13)
C41 Pt1 P1 C11A 55.3(4)
P2 Pt1 P1 C11A -108.37(10)
C31 Pt1 P1 C11 -164.27(14)
C41 Pt1 P1 C11 174.0(4)
P2 Pt1 P1 C11 10.32(11)
C31 Pt1 P2 C24A -78.9(4)
C41 Pt1 P2 C24A -48.56(12)
P1 Pt1 P2 C24A 128.20(9)
C31 Pt1 P2 C24B 37.6(4)
C41 Pt1 P2 C24B 67.87(12)
P1 Pt1 P2 C24B -115.37(9)
C31 Pt1 P2 C24 156.8(4)
C41 Pt1 P2 C24 -172.85(13)
P1 Pt1 P2 C24 3.91(11)
C11A P1 C11B C12B 176.0(2)
C11 P1 C11B C12B 70.1(2)
Pt1 P1 C11B C12B -65.9(2)
C11B P1 C11A C12A 169.4(2)
C11 P1 C11A C12A -83.5(2)
Pt1 P1 C11A C12A 47.0(2)
C11B P1 C11 C12 41.0(2)
C11A P1 C11 C12 -64.8(2)
Pt1 P1 C11 C12 173.20(17)
P1 C11 C12 C13 151.3(2)
P1 C11B C12B C13B 170.9(2)
P1 C11A C12A C13A -178.4(2)
C11 C12 C13 C14 65.6(4)
C11B C12B C13B C14B 172.4(3)
C11A C12A C13A C14A 174.3(3)
C12B C13B C14B C15B 68.0(4)
C12 C13 C14 C15 180.0(3)
C12A C13A C14A C15A 177.0(3)
C13B C14B C15B C16B 178.7(3)
C13 C14 C15 C16 -169.3(3)
C13A C14A C15A C16A -172.2(3)
C14B C15B C16B C17B -169.6(3)
C14A C15A C16A C17A -77.2(5)
C14 C15 C16 C17 -59.4(5)
C15B C16B C17B C18B -51.9(4)
C15A C16A C17A C18A 171.1(3)
C15 C16 C17 C18 -56.9(5)
C16B C17B C18B C19B -66.9(4)
C16 C17 C18 C19 -170.8(3)
C16A C17A C18A C19A -68.9(5)
C17B C18B C19B C20B 160.6(3)
C17 C18 C19 C20 -162.7(3)
C17A C18A C19A C20A -61.7(6)
C18B C19B C20B C21B -79.1(3)
C18A C19A C20A C21A 90.5(5)
C18 C19 C20 C21 94.1(5)
C19B C20B C21B C22B 176.0(3)
C19 C20 C21 C22 -55.8(5)
C19A C20A C21A C22A 175.8(3)
C20A C21A C22A C23A 179.9(3)
C20B C21B C22B C23B -178.4(3)
C20 C21 C22 C23 -176.6(3)
C21 C22 C23 C24 179.9(3)
C21B C22B C23B C24B 173.0(2)
C21A C22A C23A C24A 173.9(3)
C22 C23 C24 P2 -179.8(2)
C24A P2 C24 C23 48.5(3)
C24B P2 C24 C23 -61.2(3)
Pt1 P2 C24 C23 177.46(19)
C22A C23A C24A P2 168.1(2)
C24B P2 C24A C23A 174.9(2)
C24 P2 C24A C23A 66.9(2)
Pt1 P2 C24A C23A -67.5(2)
C22B C23B C24B P2 -171.0(2)
C24A P2 C24B C23B 170.64(19)
C24 P2 C24B C23B -81.8(2)
Pt1 P2 C24B C23B 49.2(2)
C41 Pt1 C31 C32 97.1(3)
P2 Pt1 C31 C32 127.5(4)
P1 Pt1 C31 C32 -78.6(2)
C41 Pt1 C31 C36 -83.5(2)
P2 Pt1 C31 C36 -53.0(5)
P1 Pt1 C31 C36 100.8(2)
C36 C31 C32 C63 -3.6(4)
Pt1 C31 C32 C63 175.9(2)
C32 C31 C36 C65 3.2(5)
Pt1 C31 C36 C65 -176.3(3)
C31 Pt1 C41 C42 85.5(2)
P2 Pt1 C41 C42 -88.5(2)
P1 Pt1 C41 C42 107.3(4)
C31 Pt1 C41 C46 -91.4(2)
P2 Pt1 C41 C46 94.6(2)
P1 Pt1 C41 C46 -69.5(5)
C46 C41 C42 C43 -0.9(4)
Pt1 C41 C42 C43 -177.9(2)
C41 C42 C43 C44 0.3(4)
C42 C43 C44 C45 0.2(4)
C43 C44 C45 C46 0.0(4)
C44 C45 C46 C41 -0.7(4)
C42 C41 C46 C45 1.2(4)
Pt1 C41 C46 C45 178.2(2)
C31 C32 C63 C64 1.2(5)
C32 C63 C64 C65 1.9(6)
C63 C64 C65 C36 -2.4(6)
C31 C36 C65 C64 -0.2(6)
